data_1571548
loop_
_publ_author_name
'Debsharma, Tapas'
'Purwanto, Nathan S.'
'Fenimore, Logan M.'
'Mitchell, Sarah'
'Kennedy, Jayme'
'Torkelson, John M.'

_publ_section_title
;
 BiTEMPS methacrylate dynamic covalent cross-linker providing rapid
 reprocessability and extrudability of covalent adaptable networks:
 high-yield synthesis with strong selectivity for disulfide linkages
;
_journal_issue 21
_journal_name_full 'Polymer Chemistry'
_journal_page_first 2167
_journal_page_last 2176
_journal_paper_doi 10.1039/D4PY00160E
_journal_volume 15
_journal_year 2024
_chemical_formula_moiety 'C26 H44 N2 O4 S4'
_chemical_formula_sum 'C26 H44 N2 O4 S4'
_chemical_formula_weight 576.87
_space_group_crystal_system monoclinic
_space_group_IT_number 14
_space_group_name_Hall '-P 2ybc'
_space_group_name_H-M_alt 'P 1 21/c 1'
_atom_sites_solution_hydrogens mixed
_atom_sites_solution_primary dual
_audit_creation_date 2023-10-25
_audit_creation_method
;
Olex2 1.5
(compiled 2023.08.24 svn.re1ec1418 for OlexSys, GUI svn.r6817)
;
_audit_update_record
;
2024-02-08 deposited with the CCDC.	2024-04-25 downloaded from the CCDC.
;
_cell_angle_alpha 90
_cell_angle_beta 101.725(3)
_cell_angle_gamma 90
_cell_formula_units_Z 4
_cell_length_a 13.9546(4)
_cell_length_b 20.1055(6)
_cell_length_c 11.0995(3)
_cell_measurement_reflns_used 24029
_cell_measurement_temperature 99.99(13)
_cell_measurement_theta_max 75.2700
_cell_measurement_theta_min 3.2180
_cell_volume 3049.14(15)
_computing_cell_refinement 'CrysAlisPro 1.171.43.92a (Rigaku OD, 2023)'
_computing_data_collection 'CrysAlisPro 1.171.43.92a (Rigaku OD, 2023)'
_computing_data_reduction 'CrysAlisPro 1.171.43.92a (Rigaku OD, 2023)'
_computing_molecular_graphics 'Olex2 1.5 (Dolomanov et al., 2009)'
_computing_publication_material 'Olex2 1.5 (Dolomanov et al., 2009)'
_computing_structure_refinement 'XL  (Sheldrick, 2008)'
_computing_structure_solution 'SHELXT  (Sheldrick, 2015)'
_diffrn_ambient_environment N~2~
_diffrn_ambient_temperature 99.99(13)
_diffrn_detector 'Hybrid Pixel Array Detector'
_diffrn_detector_area_resol_mean 10.0000
_diffrn_detector_type HyPix
_diffrn_measured_fraction_theta_full 1.000
_diffrn_measured_fraction_theta_max 0.977
_diffrn_measurement_details
;
List of Runs (angles in degrees, time in seconds):

  # Type    Start    End  Width  t~exp~   \w     \q     \k     \f   Frames
#--------------------------------------------------------------------------
  1  \w    -44.00  23.00   0.50    1.01    --  -49.22  42.00 144.00  134
  2  \w   -120.00 -40.00   0.50    1.01    --  -49.22 -42.00  -7.00  160
  3  \w     41.00 121.00   0.50    1.01    --   49.22  42.00 144.00  160
  4  \w    -22.00  54.00   0.50    1.01    --   49.22 -42.00  -7.00  152
  5  \w     92.00 174.00   0.50    4.03    --  101.75  42.00 144.00  164
  6  \w   -158.00-133.00   0.50    4.03    -- -103.00 -42.00  -7.00   50
  7  \w    -29.00  19.00   0.50    1.01    --  -49.22  19.00-120.00   96
  8  \w   -117.00 -79.00   0.50    1.01    --  -49.22-125.00-180.00   76
  9  \w    -93.00 -13.00   0.50    1.01    --  -49.22 125.00  30.00  160
 10  \w     83.00 120.00   0.50    1.01    --   49.22  57.00 -60.00   74
 11  \w     29.00 120.00   0.50    1.01    --   49.22  77.00-120.00  182
 12  \w     39.00  79.00   0.50    1.01    --   49.22  57.00 -60.00   80
 13  \w     56.00  84.00   0.50    1.01    --   49.22  57.00-120.00   56
 14  \w    -22.00  24.00   0.50    1.01    --   49.22 -19.00-150.00   92
 15  \w     49.00 102.00   0.50    1.01    --   49.22  37.00-150.00  106
 16  \w     33.00  64.00   0.50    4.03    --  101.75 -61.00-150.00   62
 17  \w     30.00  75.00   0.50    4.03    --  101.75 -61.00  60.00   90
 18  \w     93.00 131.00   0.50    4.03    --  101.75  45.00-120.00   76
 19  \w     88.00 117.00   0.50    4.03    --  101.75  61.00-120.00   58
 20  \w     34.00  72.00   0.50    4.03    --  101.75 -61.00-120.00   76
 21  \w    120.00 171.00   0.50    4.03    --  101.75  61.00 -90.00  102
 22  \w     30.00  55.00   0.50    4.03    --  101.75 -45.00 150.00   50
 23  \w     89.00 121.00   0.50    4.03    --  101.75  61.00 -60.00   64
 24  \w     81.00 106.00   0.50    4.03    --  101.75  77.00 -90.00   50
 25  \w     81.00 107.00   0.50    4.03    --  101.75  77.00-120.00   52
 26  \w     88.00 113.00   0.50    4.03    --  101.75  61.00-150.00   50
 27  \w    138.00 164.00   0.50    4.03    --  101.75  77.00-120.00   52
 28  \w     93.00 174.00   0.50    4.03    --  101.75  45.00 -60.00  162
 29  \w     81.00 106.00   0.50    4.03    --  101.75  77.00-150.00   50
 30  \w     94.00 173.00   0.50    4.03    --  101.75  15.00 120.00  158
 31  \w     81.00 170.00   0.50    4.03    --  101.75 125.00   0.00  178
 32  \w     31.00  75.00   0.50    4.03    --  101.75 -61.00 150.00   88
 33  \w     44.00  75.00   0.50    4.03    --  101.75 -61.00 -90.00   62
 34  \w     81.00 109.00   0.50    4.03    --  101.75  77.00-180.00   56
 35  \w     32.00  57.00   0.50    4.03    --  101.75 -45.00-120.00   50
 36  \w     30.00  56.00   0.50    4.03    --  101.75 -45.00-150.00   52
 37  \w    109.00 135.00   0.50    4.03    --  101.75  45.00-180.00   52
 38  \w    123.00 168.00   0.50    4.03    --  101.75  30.00  90.00   90
 39  \w     30.00  61.00   0.50    4.03    --  101.75 -77.00  90.00   62
 40  \w     65.00  91.00   0.50    4.03    --  101.75 -77.00  90.00   52
 41  \w     88.00 114.00   0.50    4.03    --  101.75  61.00 -90.00   52
 42  \w   -123.00 -88.00   0.50    4.03    -- -103.00 -62.00-115.61   70
 43  \w   -115.00 -89.00   0.50    4.03    -- -103.00 -59.00-145.65   52
 44  \w   -105.00 -79.00   0.50    4.03    -- -103.00 -84.00 -66.15   52
 45  \w   -107.00 -80.00   0.50    4.03    -- -103.00 -82.00 -97.91   54
 46  \w   -114.00 -87.00   0.50    4.03    -- -103.00 -64.00-145.29   54
 47  \w   -117.00 -91.00   0.50    4.03    -- -103.00 -60.00 -74.70   52
 48  \w   -116.00 -89.00   0.50    4.03    -- -103.00 -61.00 -60.00   54
 49  \w   -117.00 -90.00   0.50    4.03    -- -103.00 -57.00 -60.68   54
 50  \w    -92.00 -31.00   0.50    4.03    -- -103.00  77.00  30.00  122
 51  \w   -108.00 -82.00   0.50    4.03    -- -103.00 -77.00 -60.00   52
 52  \w   -109.00 -82.00   0.50    4.03    -- -103.00 -77.00 -90.00   54
 53  \w   -110.00 -84.00   0.50    4.03    -- -103.00 -73.00-106.40   52
 54  \w   -169.00 -87.00   0.50    4.03    -- -103.00 -64.00 -93.21  164
 55  \w   -171.00 -87.00   0.50    4.03    -- -103.00 -64.00-100.93  168
 56  \w   -130.00 -96.00   0.50    4.03    -- -103.00 -61.00-150.00   68
 57  \w   -174.00-138.00   0.50    4.03    -- -103.00 -61.00-150.00   72
 58  \w    -57.00 -32.00   0.50    4.03    -- -103.00  61.00 -60.00   50
 59  \w   -109.00 -84.00   0.50    4.03    -- -103.00 -73.00 -55.28   50
 60  \w   -116.00 -89.00   0.50    4.03    -- -103.00 -62.00 -81.93   54
 61  \w   -169.00-128.00   0.50    4.03    -- -103.00 -73.00 -55.28   82
 62  \w   -107.00 -82.00   0.50    4.03    -- -103.00 -77.00-120.00   50
 63  \w   -173.00-119.00   0.50    4.03    -- -103.00 -77.00-120.00  108
;
_diffrn_measurement_device 'four-circle diffractometer'
_diffrn_measurement_device_type 'XtaLAB Synergy R, DW system, HyPix'
_diffrn_measurement_method '\w scans'
_diffrn_orient_matrix_type 'CrysAlisPro convention (1999,Acta A55,543-557)'
_diffrn_orient_matrix_UB_11 0.1051710000
_diffrn_orient_matrix_UB_12 -0.0148125000
_diffrn_orient_matrix_UB_13 -0.0155469000
_diffrn_orient_matrix_UB_21 -0.0405314000
_diffrn_orient_matrix_UB_22 -0.0373407000
_diffrn_orient_matrix_UB_23 -0.1207424000
_diffrn_orient_matrix_UB_31 0.0004867000
_diffrn_orient_matrix_UB_32 0.0652662000
_diffrn_orient_matrix_UB_33 -0.0725806000
_diffrn_radiation_monochromator mirror
_diffrn_radiation_probe x-ray
_diffrn_radiation_type 'Cu K\a'
_diffrn_radiation_wavelength 1.54184
_diffrn_reflns_av_R_equivalents 0.0701
_diffrn_reflns_av_unetI/netI 0.0319
_diffrn_reflns_Laue_measured_fraction_full 1.000
_diffrn_reflns_Laue_measured_fraction_max 0.977
_diffrn_reflns_limit_h_max 17
_diffrn_reflns_limit_h_min -17
_diffrn_reflns_limit_k_max 24
_diffrn_reflns_limit_k_min -24
_diffrn_reflns_limit_l_max 13
_diffrn_reflns_limit_l_min -13
_diffrn_reflns_number 58595
_diffrn_reflns_point_group_measured_fraction_full 1.000
_diffrn_reflns_point_group_measured_fraction_max 0.977
_diffrn_reflns_theta_full 67.684
_diffrn_reflns_theta_max 76.663
_diffrn_reflns_theta_min 3.234
_diffrn_source 'Rotating-anode X-ray tube'
_diffrn_source_type 'Rigaku (Cu) X-ray Source'
_exptl_absorpt_coefficient_mu 3.123
_exptl_absorpt_correction_T_max 1.00000
_exptl_absorpt_correction_T_min 0.71941
_exptl_absorpt_correction_type multi-scan
_exptl_absorpt_process_details
;
CrysAlisPro 1.171.43.92a (Rigaku Oxford Diffraction, 2023)
Empirical absorption correction using spherical harmonics,
implemented in SCALE3 ABSPACK scaling algorithm.
;
_exptl_crystal_density_diffrn 1.257
_exptl_crystal_description plate
_exptl_crystal_F_000 1240
_exptl_crystal_recrystallization_method 'The material was recrystallised from --- by as supplied'
_exptl_crystal_size_max 0.089
_exptl_crystal_size_mid 0.044
_exptl_crystal_size_min 0.006
_refine_diff_density_max 0.695
_refine_diff_density_min -0.695
_refine_diff_density_rms 0.066
_refine_ls_extinction_method none
_refine_ls_goodness_of_fit_ref 1.090
_refine_ls_hydrogen_treatment mixed
_refine_ls_matrix_type full
_refine_ls_number_parameters 362
_refine_ls_number_reflns 6266
_refine_ls_number_restraints 0
_refine_ls_restrained_S_all 1.090
_refine_ls_R_factor_all 0.0590
_refine_ls_R_factor_gt 0.0497
_refine_ls_shift/su_max 0.001
_refine_ls_shift/su_mean 0.000
_refine_ls_structure_factor_coef Fsqd
_refine_ls_weighting_details 'w=1/[\s^2^(Fo^2^)+(0.0735P)^2^+2.0342P] where P=(Fo^2^+2Fc^2^)/3'
_refine_ls_weighting_scheme calc
_refine_ls_wR_factor_gt 0.1327
_refine_ls_wR_factor_ref 0.1382
_reflns_Friedel_coverage 0.000
_reflns_number_gt 5266
_reflns_number_total 6266
_reflns_threshold_expression 'I > 2\s(I)'
_cod_data_source_file d4py00160e2.cif
_cod_data_source_block cx3245b
_cod_depositor_comments 'Adding full bibliography for 1571547--1571550.cif.'
_cod_database_code 1571548
_shelx_shelxl_version_number 2019/1
_chemical_oxdiff_formula C26H44N2O4S3
_shelx_space_group_comment
;
The symmetry employed for this shelxl refinement is uniquely defined
by the following loop, which should always be used as a source of
symmetry information in preference to the above space-group names.
They are only intended as comments.
;
_olex2_refinement_description
;
1. Fixed Uiso
 At 1.2 times of:
  All C(H) groups, All C(H,H) groups
 At 1.5 times of:
  All C(H,H,H) groups
2.a Ternary CH refined with riding coordinates:
 C5(H5), C16(H16)
2.b Secondary CH2 refined with riding coordinates:
 C6(H6A,H6B), C9(H9A,H9B), C15(H15A,H15B), C17(H17A,H17B)
2.c Idealised Me refined as rotating group:
 C2(H2A,H2B,H2C), C10(H10A,H10B,H10C), C11(H11A,H11B,H11C), C12(H12A,H12B,
 H12C), C13(H13A,H13B,H13C), C19(H19A,H19B,H19C), C20(H20A,H20B,H20C), C21(H21A,
 H21B,H21C), C22(H22A,H22B,H22C)
;
_olex2_date_sample_data_collection 2023-10-24
_olex2_date_sample_submission 2023-10-24
_olex2_diffrn_ambient_temperature_device 'Oxford Cryosystems'
_olex2_exptl_crystal_mounting_method 'The crystal was mounted on a MITIGEN holder in paratone oil'
_olex2_submission_original_sample_id cx3245b
_olex2_submission_special_instructions 'No special instructions were received'
_oxdiff_exptl_absorpt_empirical_details
;
Empirical correction (ABSPACK) includes:
- Absorption correction using spherical harmonics
- Frame scaling
;
_oxdiff_exptl_absorpt_empirical_full_max 2.366
_oxdiff_exptl_absorpt_empirical_full_min 0.534

loop_
_space_group_symop_operation_xyz
'x, y, z'
'-x, y+1/2, -z+1/2'
'-x, -y, -z'
'x, -y-1/2, z-1/2'

loop_
_atom_site_label
_atom_site_type_symbol
_atom_site_fract_x
_atom_site_fract_y
_atom_site_fract_z
_atom_site_U_iso_or_equiv
_atom_site_adp_type
_atom_site_occupancy
_atom_site_site_symmetry_order
_atom_site_calc_flag
_atom_site_refinement_flags_posn
_atom_site_refinement_flags_adp
_atom_site_refinement_flags_occupancy
_atom_site_disorder_assembly
_atom_site_disorder_group
S1 S 0.28439(4) 0.60575(3) 0.73775(5) 0.03357(16) Uani 1 1 d . . . . .
S2 S 0.40313(5) 0.66919(3) 0.73855(6) 0.03577(16) Uani 1 1 d . . . . .
S3 S 0.52979(4) 0.61179(3) 0.76947(5) 0.03388(16) Uani 1 1 d . . . . .
S4 S 0.52915(4) 0.55982(3) 0.60602(5) 0.02762(15) Uani 1 1 d . . . . .
O1 O 0.12590(13) 0.56057(9) 1.17744(16) 0.0364(4) Uani 1 1 d . . . . .
O2 O 0.15970(16) 0.64530(11) 1.31091(19) 0.0494(5) Uani 1 1 d . . . . .
O3 O 0.72381(12) 0.66775(8) 0.22947(13) 0.0277(3) Uani 1 1 d . . . . .
O4 O 0.86558(12) 0.71609(9) 0.32138(15) 0.0338(4) Uani 1 1 d . . . . .
N1 N 0.25242(15) 0.59985(10) 0.87356(18) 0.0300(4) Uani 1 1 d . . . . .
N2 N 0.58874(13) 0.59790(9) 0.51077(16) 0.0239(4) Uani 1 1 d . . . . .
C1 C 0.03470(19) 0.56984(15) 1.3356(2) 0.0400(6) Uani 1 1 d . . . . .
C2 C 0.0326(2) 0.59861(18) 1.4576(3) 0.0514(8) Uani 1 1 d . . . . .
H2A H 0.097634 0.594954 1.510782 0.077 Uiso 1 1 calc R U . . .
H2B H -0.015035 0.574395 1.494848 0.077 Uiso 1 1 calc R U . . .
H2C H 0.013658 0.645560 1.448112 0.077 Uiso 1 1 calc R U . . .
C3 C -0.0299(2) 0.5250(2) 1.2776(3) 0.0573(8) Uani 1 1 d . . . . .
H3A H -0.075(3) 0.5099(18) 1.322(3) 0.056(10) Uiso 1 1 d . . . . .
H3B H -0.026(3) 0.504(2) 1.196(4) 0.074(12) Uiso 1 1 d . . . . .
C4 C 0.11300(19) 0.59664(13) 1.2754(2) 0.0354(6) Uani 1 1 d . . . . .
C5 C 0.19389(18) 0.58764(13) 1.1058(2) 0.0321(5) Uani 1 1 d . . . . .
H5 H 0.245408 0.615013 1.159463 0.039 Uiso 1 1 calc R U . . .
C6 C 0.13621(19) 0.62961(14) 1.0037(2) 0.0371(6) Uani 1 1 d . . . . .
H6A H 0.106957 0.667403 1.040591 0.045 Uiso 1 1 calc R U . . .
H6B H 0.081867 0.602502 0.957064 0.045 Uiso 1 1 calc R U . . .
C7 C 0.19617(19) 0.65701(13) 0.9138(2) 0.0335(5) Uani 1 1 d . . . . .
C8 C 0.30842(17) 0.55328(12) 0.9683(2) 0.0292(5) Uani 1 1 d . . . . .
C9 C 0.23958(18) 0.52991(12) 1.0522(2) 0.0324(5) Uani 1 1 d . . . . .
H9A H 0.187306 0.501738 1.004028 0.039 Uiso 1 1 calc R U . . .
H9B H 0.277002 0.502504 1.119778 0.039 Uiso 1 1 calc R U . . .
C10 C 0.2619(2) 0.71506(14) 0.9723(3) 0.0443(6) Uani 1 1 d . . . . .
H10A H 0.300191 0.701112 1.052325 0.067 Uiso 1 1 calc R U . . .
H10B H 0.220867 0.753204 0.983587 0.067 Uiso 1 1 calc R U . . .
H10C H 0.306249 0.727703 0.918180 0.067 Uiso 1 1 calc R U . . .
C11 C 0.1233(2) 0.68371(16) 0.8030(3) 0.0468(7) Uani 1 1 d . . . . .
H11A H 0.158685 0.707029 0.747950 0.070 Uiso 1 1 calc R U . . .
H11B H 0.078154 0.714617 0.831163 0.070 Uiso 1 1 calc R U . . .
H11C H 0.086225 0.646641 0.758874 0.070 Uiso 1 1 calc R U . . .
C12 C 0.40288(18) 0.58346(14) 1.0437(2) 0.0353(5) Uani 1 1 d . . . . .
H12A H 0.444280 0.599051 0.987937 0.053 Uiso 1 1 calc R U . . .
H12B H 0.438130 0.549608 1.099103 0.053 Uiso 1 1 calc R U . . .
H12C H 0.386527 0.620980 1.092161 0.053 Uiso 1 1 calc R U . . .
C13 C 0.3373(2) 0.49103(13) 0.9036(2) 0.0370(6) Uani 1 1 d . . . . .
H13A H 0.279297 0.472945 0.848385 0.056 Uiso 1 1 calc R U . . .
H13B H 0.364266 0.457510 0.965310 0.056 Uiso 1 1 calc R U . . .
H13C H 0.386575 0.502931 0.855836 0.056 Uiso 1 1 calc R U . . .
C14 C 0.54029(17) 0.65553(11) 0.4355(2) 0.0258(5) Uani 1 1 d . . . . .
C15 C 0.58322(17) 0.66132(12) 0.3192(2) 0.0283(5) Uani 1 1 d . . . . .
H15A H 0.562220 0.622439 0.265614 0.034 Uiso 1 1 calc R U . . .
H15B H 0.556875 0.701790 0.273362 0.034 Uiso 1 1 calc R U . . .
C16 C 0.69370(17) 0.66474(11) 0.34791(19) 0.0265(5) Uani 1 1 d . . . . .
H16 H 0.716916 0.704865 0.398765 0.032 Uiso 1 1 calc R U . . .
C17 C 0.73329(17) 0.60167(12) 0.4146(2) 0.0274(5) Uani 1 1 d . . . . .
H17A H 0.805679 0.603729 0.432747 0.033 Uiso 1 1 calc R U . . .
H17B H 0.713556 0.563334 0.359131 0.033 Uiso 1 1 calc R U . . .
C18 C 0.69853(16) 0.58939(11) 0.5351(2) 0.0256(4) Uani 1 1 d . . . . .
C19 C 0.55155(18) 0.72143(11) 0.5075(2) 0.0305(5) Uani 1 1 d . . . . .
H19A H 0.527198 0.715866 0.583691 0.046 Uiso 1 1 calc R U . . .
H19B H 0.513839 0.756280 0.457156 0.046 Uiso 1 1 calc R U . . .
H19C H 0.620779 0.734109 0.527438 0.046 Uiso 1 1 calc R U . . .
C20 C 0.43107(17) 0.64082(12) 0.3936(2) 0.0305(5) Uani 1 1 d . . . . .
H20A H 0.422442 0.596031 0.358187 0.046 Uiso 1 1 calc R U . . .
H20B H 0.401682 0.673462 0.331363 0.046 Uiso 1 1 calc R U . . .
H20C H 0.399097 0.643544 0.464273 0.046 Uiso 1 1 calc R U . . .
C21 C 0.75120(18) 0.63476(14) 0.6386(2) 0.0342(5) Uani 1 1 d . . . . .
H21A H 0.743650 0.681229 0.611689 0.051 Uiso 1 1 calc R U . . .
H21B H 0.820899 0.623323 0.658688 0.051 Uiso 1 1 calc R U . . .
H21C H 0.722741 0.628752 0.711655 0.051 Uiso 1 1 calc R U . . .
C22 C 0.72420(18) 0.51672(13) 0.5701(2) 0.0337(5) Uani 1 1 d . . . . .
H22A H 0.712356 0.507910 0.652662 0.051 Uiso 1 1 calc R U . . .
H22B H 0.793324 0.508713 0.569178 0.051 Uiso 1 1 calc R U . . .
H22C H 0.683308 0.487148 0.510723 0.051 Uiso 1 1 calc R U . . .
C23 C 0.81311(16) 0.69380(11) 0.23045(19) 0.0248(4) Uani 1 1 d . . . . .
C24 C 0.84018(17) 0.69337(11) 0.10705(19) 0.0268(5) Uani 1 1 d . . . . .
C25 C 0.7820(2) 0.66516(13) 0.0092(2) 0.0355(6) Uani 1 1 d . . . . .
H25A H 0.725(2) 0.6448(17) 0.015(3) 0.047(9) Uiso 1 1 d . . . . .
H25B H 0.796(2) 0.6687(16) -0.070(3) 0.047(9) Uiso 1 1 d . . . . .
C26 C 0.93379(18) 0.72698(15) 0.1021(2) 0.0350(6) Uani 1 1 d . . . . .
H26A H 0.947(2) 0.7243(16) 0.019(3) 0.047(9) Uiso 1 1 d . . . . .
H26B H 0.986(3) 0.7071(18) 0.160(3) 0.059(10) Uiso 1 1 d . . . . .
H26C H 0.934(3) 0.774(2) 0.132(3) 0.065(11) Uiso 1 1 d . . . . .

loop_
_atom_site_aniso_label
_atom_site_aniso_U_11
_atom_site_aniso_U_22
_atom_site_aniso_U_33
_atom_site_aniso_U_23
_atom_site_aniso_U_13
_atom_site_aniso_U_12
S1 0.0334(3) 0.0434(3) 0.0232(3) -0.0003(2) 0.0043(2) 0.0019(2)
S2 0.0408(4) 0.0360(3) 0.0342(3) 0.0013(2) 0.0163(3) 0.0011(2)
S3 0.0314(3) 0.0494(4) 0.0220(3) -0.0004(2) 0.0080(2) -0.0018(2)
S4 0.0280(3) 0.0300(3) 0.0256(3) 0.0008(2) 0.0073(2) -0.0035(2)
O1 0.0384(10) 0.0444(10) 0.0288(9) -0.0010(7) 0.0126(7) -0.0025(8)
O2 0.0605(13) 0.0487(12) 0.0443(11) -0.0112(9) 0.0235(10) -0.0044(10)
O3 0.0318(8) 0.0369(9) 0.0157(7) -0.0015(6) 0.0077(6) -0.0048(7)
O4 0.0319(9) 0.0488(10) 0.0204(8) -0.0047(7) 0.0047(6) -0.0054(7)
N1 0.0310(10) 0.0351(10) 0.0240(10) 0.0002(8) 0.0056(8) 0.0047(8)
N2 0.0234(9) 0.0284(9) 0.0199(9) 0.0002(7) 0.0040(7) -0.0015(7)
C1 0.0304(13) 0.0574(17) 0.0329(13) 0.0111(12) 0.0082(10) 0.0145(12)
C2 0.0409(16) 0.079(2) 0.0371(15) 0.0091(14) 0.0145(12) 0.0174(15)
C3 0.0409(17) 0.081(2) 0.052(2) 0.0066(17) 0.0139(15) -0.0051(16)
C4 0.0364(13) 0.0427(14) 0.0276(12) 0.0060(10) 0.0078(10) 0.0120(11)
C5 0.0341(12) 0.0390(13) 0.0258(12) -0.0002(9) 0.0120(10) -0.0029(10)
C6 0.0329(13) 0.0437(14) 0.0358(14) 0.0024(11) 0.0093(11) 0.0088(11)
C7 0.0351(13) 0.0357(13) 0.0315(12) 0.0029(10) 0.0111(10) 0.0082(10)
C8 0.0294(12) 0.0343(12) 0.0238(11) 0.0019(9) 0.0048(9) 0.0026(9)
C9 0.0338(12) 0.0357(12) 0.0281(12) 0.0042(9) 0.0072(10) 0.0026(10)
C10 0.0519(17) 0.0370(14) 0.0470(16) -0.0018(12) 0.0168(13) 0.0017(12)
C11 0.0443(16) 0.0542(17) 0.0426(16) 0.0135(13) 0.0104(13) 0.0180(13)
C12 0.0316(12) 0.0471(15) 0.0258(12) -0.0008(10) 0.0027(10) 0.0022(11)
C13 0.0420(14) 0.0365(13) 0.0340(13) 0.0005(10) 0.0110(11) 0.0047(11)
C14 0.0293(11) 0.0278(11) 0.0203(10) 0.0009(8) 0.0053(9) 0.0016(9)
C15 0.0307(12) 0.0336(12) 0.0202(11) 0.0016(8) 0.0040(9) -0.0011(9)
C16 0.0319(12) 0.0332(12) 0.0158(10) -0.0001(8) 0.0081(8) -0.0041(9)
C17 0.0259(11) 0.0356(12) 0.0214(11) 0.0013(9) 0.0063(9) -0.0006(9)
C18 0.0231(10) 0.0340(12) 0.0194(10) 0.0015(8) 0.0038(8) -0.0013(9)
C19 0.0359(13) 0.0304(12) 0.0263(12) -0.0018(9) 0.0086(9) -0.0022(9)
C20 0.0274(11) 0.0334(12) 0.0295(12) 0.0000(9) 0.0033(9) 0.0008(9)
C21 0.0285(12) 0.0507(15) 0.0217(11) -0.0012(10) 0.0013(9) -0.0089(10)
C22 0.0308(12) 0.0400(13) 0.0300(12) 0.0081(10) 0.0054(10) 0.0034(10)
C23 0.0299(11) 0.0262(10) 0.0192(10) 0.0013(8) 0.0072(9) 0.0024(8)
C24 0.0313(12) 0.0316(11) 0.0190(10) 0.0044(8) 0.0089(9) 0.0067(9)
C25 0.0456(15) 0.0400(14) 0.0228(12) 0.0010(10) 0.0113(11) -0.0038(11)
C26 0.0285(12) 0.0510(16) 0.0270(13) 0.0065(11) 0.0092(10) 0.0064(11)

loop_
_atom_type_symbol
_atom_type_description
_atom_type_scat_dispersion_real
_atom_type_scat_dispersion_imag
_atom_type_scat_source
C C 0.0181 0.0091 'International Tables Vol C Tables 4.2.6.8 and 6.1.1.4'
H H 0.0000 0.0000 'International Tables Vol C Tables 4.2.6.8 and 6.1.1.4'
N N 0.0311 0.0180 'International Tables Vol C Tables 4.2.6.8 and 6.1.1.4'
O O 0.0492 0.0322 'International Tables Vol C Tables 4.2.6.8 and 6.1.1.4'
S S 0.3331 0.5567 'International Tables Vol C Tables 4.2.6.8 and 6.1.1.4'

loop_
_exptl_crystal_face_index_h
_exptl_crystal_face_index_k
_exptl_crystal_face_index_l
_exptl_crystal_face_perp_dist
0 -1 -1 0.0189
0 -2 1 0.0310
1 2 0 0.0084
-1 -2 0 0.0234
-1 0 0 0.0028
1 0 0 0.0028

loop_
_geom_angle_atom_site_label_1
_geom_angle_atom_site_label_2
_geom_angle_atom_site_label_3
_geom_angle
_geom_angle_site_symmetry_1
_geom_angle_site_symmetry_3
_geom_angle_publ_flag
N1 S1 S2 113.50(8) . . ?
S3 S2 S1 107.97(4) . . ?
S2 S3 S4 106.28(3) . . ?
N2 S4 S3 114.07(7) . . ?
C4 O1 C5 116.5(2) . . ?
C23 O3 C16 116.29(16) . . ?
C7 N1 S1 117.75(16) . . ?
C8 N1 S1 118.83(16) . . ?
C8 N1 C7 119.67(19) . . ?
C14 N2 S4 118.81(15) . . ?
C14 N2 C18 120.74(17) . . ?
C18 N2 S4 117.08(14) . . ?
C2 C1 C4 115.0(3) . . ?
C3 C1 C2 124.4(3) . . ?
C3 C1 C4 120.5(3) . . ?
C1 C2 H2A 109.5 . . ?
C1 C2 H2B 109.5 . . ?
C1 C2 H2C 109.5 . . ?
H2A C2 H2B 109.5 . . ?
H2A C2 H2C 109.5 . . ?
H2B C2 H2C 109.5 . . ?
C1 C3 H3A 115(2) . . ?
C1 C3 H3B 124(2) . . ?
H3A C3 H3B 120(3) . . ?
O1 C4 C1 113.4(2) . . ?
O2 C4 O1 123.5(2) . . ?
O2 C4 C1 123.1(2) . . ?
O1 C5 H5 110.4 . . ?
O1 C5 C6 108.1(2) . . ?
O1 C5 C9 107.6(2) . . ?
C6 C5 H5 110.4 . . ?
C9 C5 H5 110.4 . . ?
C9 C5 C6 109.8(2) . . ?
C5 C6 H6A 108.7 . . ?
C5 C6 H6B 108.7 . . ?
C5 C6 C7 114.4(2) . . ?
H6A C6 H6B 107.6 . . ?
C7 C6 H6A 108.7 . . ?
C7 C6 H6B 108.7 . . ?
N1 C7 C6 107.8(2) . . ?
N1 C7 C10 113.6(2) . . ?
N1 C7 C11 109.4(2) . . ?
C6 C7 C10 110.8(2) . . ?
C11 C7 C6 106.8(2) . . ?
C11 C7 C10 108.4(2) . . ?
N1 C8 C9 108.26(19) . . ?
N1 C8 C12 113.7(2) . . ?
N1 C8 C13 109.17(19) . . ?
C12 C8 C9 111.29(19) . . ?
C12 C8 C13 107.4(2) . . ?
C13 C8 C9 106.8(2) . . ?
C5 C9 C8 111.7(2) . . ?
C5 C9 H9A 109.3 . . ?
C5 C9 H9B 109.3 . . ?
C8 C9 H9A 109.3 . . ?
C8 C9 H9B 109.3 . . ?
H9A C9 H9B 107.9 . . ?
C7 C10 H10A 109.5 . . ?
C7 C10 H10B 109.5 . . ?
C7 C10 H10C 109.5 . . ?
H10A C10 H10B 109.5 . . ?
H10A C10 H10C 109.5 . . ?
H10B C10 H10C 109.5 . . ?
C7 C11 H11A 109.5 . . ?
C7 C11 H11B 109.5 . . ?
C7 C11 H11C 109.5 . . ?
H11A C11 H11B 109.5 . . ?
H11A C11 H11C 109.5 . . ?
H11B C11 H11C 109.5 . . ?
C8 C12 H12A 109.5 . . ?
C8 C12 H12B 109.5 . . ?
C8 C12 H12C 109.5 . . ?
H12A C12 H12B 109.5 . . ?
H12A C12 H12C 109.5 . . ?
H12B C12 H12C 109.5 . . ?
C8 C13 H13A 109.5 . . ?
C8 C13 H13B 109.5 . . ?
C8 C13 H13C 109.5 . . ?
H13A C13 H13B 109.5 . . ?
H13A C13 H13C 109.5 . . ?
H13B C13 H13C 109.5 . . ?
N2 C14 C15 108.49(18) . . ?
N2 C14 C19 112.79(17) . . ?
N2 C14 C20 109.10(18) . . ?
C15 C14 C19 110.83(19) . . ?
C20 C14 C15 107.11(18) . . ?
C20 C14 C19 108.35(19) . . ?
C14 C15 H15A 109.1 . . ?
C14 C15 H15B 109.1 . . ?
H15A C15 H15B 107.8 . . ?
C16 C15 C14 112.48(18) . . ?
C16 C15 H15A 109.1 . . ?
C16 C15 H15B 109.1 . . ?
O3 C16 C15 106.26(17) . . ?
O3 C16 H16 110.8 . . ?
O3 C16 C17 109.36(18) . . ?
C15 C16 H16 110.8 . . ?
C15 C16 C17 108.66(19) . . ?
C17 C16 H16 110.8 . . ?
C16 C17 H17A 108.7 . . ?
C16 C17 H17B 108.7 . . ?
C16 C17 C18 114.37(19) . . ?
H17A C17 H17B 107.6 . . ?
C18 C17 H17A 108.7 . . ?
C18 C17 H17B 108.7 . . ?
N2 C18 C17 108.36(17) . . ?
N2 C18 C21 112.41(19) . . ?
N2 C18 C22 109.22(18) . . ?
C17 C18 C22 105.96(19) . . ?
C21 C18 C17 111.69(19) . . ?
C21 C18 C22 108.98(19) . . ?
C14 C19 H19A 109.5 . . ?
C14 C19 H19B 109.5 . . ?
C14 C19 H19C 109.5 . . ?
H19A C19 H19B 109.5 . . ?
H19A C19 H19C 109.5 . . ?
H19B C19 H19C 109.5 . . ?
C14 C20 H20A 109.5 . . ?
C14 C20 H20B 109.5 . . ?
C14 C20 H20C 109.5 . . ?
H20A C20 H20B 109.5 . . ?
H20A C20 H20C 109.5 . . ?
H20B C20 H20C 109.5 . . ?
C18 C21 H21A 109.5 . . ?
C18 C21 H21B 109.5 . . ?
C18 C21 H21C 109.5 . . ?
H21A C21 H21B 109.5 . . ?
H21A C21 H21C 109.5 . . ?
H21B C21 H21C 109.5 . . ?
C18 C22 H22A 109.5 . . ?
C18 C22 H22B 109.5 . . ?
C18 C22 H22C 109.5 . . ?
H22A C22 H22B 109.5 . . ?
H22A C22 H22C 109.5 . . ?
H22B C22 H22C 109.5 . . ?
O3 C23 C24 113.31(18) . . ?
O4 C23 O3 123.6(2) . . ?
O4 C23 C24 123.1(2) . . ?
C25 C24 C23 121.4(2) . . ?
C25 C24 C26 123.7(2) . . ?
C26 C24 C23 114.9(2) . . ?
C24 C25 H25A 122(2) . . ?
C24 C25 H25B 121(2) . . ?
H25A C25 H25B 117(3) . . ?
C24 C26 H26A 110.4(18) . . ?
C24 C26 H26B 110(2) . . ?
C24 C26 H26C 111(2) . . ?
H26A C26 H26B 110(3) . . ?
H26A C26 H26C 112(3) . . ?
H26B C26 H26C 103(3) . . ?

loop_
_geom_bond_atom_site_label_1
_geom_bond_atom_site_label_2
_geom_bond_distance
_geom_bond_site_symmetry_2
_geom_bond_publ_flag
S1 S2 2.0897(9) . ?
S1 N1 1.661(2) . ?
S2 S3 2.0801(9) . ?
S3 S4 2.0920(8) . ?
S4 N2 1.6591(19) . ?
O1 C4 1.349(3) . ?
O1 C5 1.461(3) . ?
O2 C4 1.197(3) . ?
O3 C16 1.460(2) . ?
O3 C23 1.350(3) . ?
O4 C23 1.206(3) . ?
N1 C7 1.509(3) . ?
N1 C8 1.503(3) . ?
N2 C14 1.506(3) . ?
N2 C18 1.510(3) . ?
C1 C2 1.478(4) . ?
C1 C3 1.343(5) . ?
C1 C4 1.493(4) . ?
C2 H2A 0.9800 . ?
C2 H2B 0.9800 . ?
C2 H2C 0.9800 . ?
C3 H3A 0.93(4) . ?
C3 H3B 1.01(4) . ?
C5 H5 1.0000 . ?
C5 C6 1.508(3) . ?
C5 C9 1.504(3) . ?
C6 H6A 0.9900 . ?
C6 H6B 0.9900 . ?
C6 C7 1.529(4) . ?
C7 C10 1.544(4) . ?
C7 C11 1.524(4) . ?
C8 C9 1.540(3) . ?
C8 C12 1.535(3) . ?
C8 C13 1.537(3) . ?
C9 H9A 0.9900 . ?
C9 H9B 0.9900 . ?
C10 H10A 0.9800 . ?
C10 H10B 0.9800 . ?
C10 H10C 0.9800 . ?
C11 H11A 0.9800 . ?
C11 H11B 0.9800 . ?
C11 H11C 0.9800 . ?
C12 H12A 0.9800 . ?
C12 H12B 0.9800 . ?
C12 H12C 0.9800 . ?
C13 H13A 0.9800 . ?
C13 H13B 0.9800 . ?
C13 H13C 0.9800 . ?
C14 C15 1.534(3) . ?
C14 C19 1.539(3) . ?
C14 C20 1.529(3) . ?
C15 H15A 0.9900 . ?
C15 H15B 0.9900 . ?
C15 C16 1.511(3) . ?
C16 H16 1.0000 . ?
C16 C17 1.515(3) . ?
C17 H17A 0.9900 . ?
C17 H17B 0.9900 . ?
C17 C18 1.533(3) . ?
C18 C21 1.533(3) . ?
C18 C22 1.535(3) . ?
C19 H19A 0.9800 . ?
C19 H19B 0.9800 . ?
C19 H19C 0.9800 . ?
C20 H20A 0.9800 . ?
C20 H20B 0.9800 . ?
C20 H20C 0.9800 . ?
C21 H21A 0.9800 . ?
C21 H21B 0.9800 . ?
C21 H21C 0.9800 . ?
C22 H22A 0.9800 . ?
C22 H22B 0.9800 . ?
C22 H22C 0.9800 . ?
C23 C24 1.493(3) . ?
C24 C25 1.342(4) . ?
C24 C26 1.482(4) . ?
C25 H25A 0.91(3) . ?
C25 H25B 0.94(3) . ?
C26 H26A 0.98(3) . ?
C26 H26B 0.96(4) . ?
C26 H26C 1.00(4) . ?

loop_
_geom_hbond_atom_site_label_D
_geom_hbond_atom_site_label_H
_geom_hbond_atom_site_label_A
_geom_hbond_distance_DH
_geom_hbond_distance_HA
_geom_hbond_distance_DA
_geom_hbond_angle_DHA
_geom_hbond_site_symmetry_A
_geom_hbond_publ_flag
C26 H26A O4 0.98(3) 2.55(3) 3.274(3) 130(2) 4_575 yes

loop_
_geom_torsion_atom_site_label_1
_geom_torsion_atom_site_label_2
_geom_torsion_atom_site_label_3
_geom_torsion_atom_site_label_4
_geom_torsion
_geom_torsion_site_symmetry_1
_geom_torsion_site_symmetry_2
_geom_torsion_site_symmetry_3
_geom_torsion_site_symmetry_4
_geom_torsion_publ_flag
S1 N1 C7 C6 154.30(17) . . . . ?
S1 N1 C7 C10 -82.6(2) . . . . ?
S1 N1 C7 C11 38.6(3) . . . . ?
S1 N1 C8 C9 -151.98(17) . . . . ?
S1 N1 C8 C12 83.8(2) . . . . ?
S1 N1 C8 C13 -36.1(3) . . . . ?
S2 S1 N1 C7 76.31(18) . . . . ?
S2 S1 N1 C8 -81.83(18) . . . . ?
S3 S4 N2 C14 -77.19(16) . . . . ?
S3 S4 N2 C18 82.24(16) . . . . ?
S4 N2 C14 C15 -154.57(15) . . . . ?
S4 N2 C14 C19 82.3(2) . . . . ?
S4 N2 C14 C20 -38.2(2) . . . . ?
S4 N2 C18 C17 156.60(15) . . . . ?
S4 N2 C18 C21 -79.5(2) . . . . ?
S4 N2 C18 C22 41.6(2) . . . . ?
O1 C5 C6 C7 -175.3(2) . . . . ?
O1 C5 C9 C8 176.67(18) . . . . ?
O3 C16 C17 C18 -174.49(17) . . . . ?
O3 C23 C24 C25 -4.3(3) . . . . ?
O3 C23 C24 C26 174.8(2) . . . . ?
O4 C23 C24 C25 176.6(2) . . . . ?
O4 C23 C24 C26 -4.3(3) . . . . ?
N1 C8 C9 C5 -53.8(3) . . . . ?
N2 C14 C15 C16 -53.0(2) . . . . ?
C2 C1 C4 O1 167.3(2) . . . . ?
C2 C1 C4 O2 -12.5(4) . . . . ?
C3 C1 C4 O1 -15.3(4) . . . . ?
C3 C1 C4 O2 164.9(3) . . . . ?
C4 O1 C5 C6 -91.9(2) . . . . ?
C4 O1 C5 C9 149.6(2) . . . . ?
C5 O1 C4 O2 -6.4(4) . . . . ?
C5 O1 C4 C1 173.7(2) . . . . ?
C5 C6 C7 N1 49.8(3) . . . . ?
C5 C6 C7 C10 -75.0(3) . . . . ?
C5 C6 C7 C11 167.2(2) . . . . ?
C6 C5 C9 C8 59.2(3) . . . . ?
C7 N1 C8 C9 50.3(3) . . . . ?
C7 N1 C8 C12 -73.9(3) . . . . ?
C7 N1 C8 C13 166.2(2) . . . . ?
C8 N1 C7 C6 -47.8(3) . . . . ?
C8 N1 C7 C10 75.3(3) . . . . ?
C8 N1 C7 C11 -163.5(2) . . . . ?
C9 C5 C6 C7 -58.2(3) . . . . ?
C12 C8 C9 C5 71.9(3) . . . . ?
C13 C8 C9 C5 -171.2(2) . . . . ?
C14 N2 C18 C17 -44.4(3) . . . . ?
C14 N2 C18 C21 79.5(2) . . . . ?
C14 N2 C18 C22 -159.36(19) . . . . ?
C14 C15 C16 O3 178.08(18) . . . . ?
C14 C15 C16 C17 60.5(2) . . . . ?
C15 C16 C17 C18 -58.9(2) . . . . ?
C16 O3 C23 O4 -2.7(3) . . . . ?
C16 O3 C23 C24 178.24(18) . . . . ?
C16 C17 C18 N2 48.9(2) . . . . ?
C16 C17 C18 C21 -75.4(2) . . . . ?
C16 C17 C18 C22 166.02(19) . . . . ?
C18 N2 C14 C15 46.8(2) . . . . ?
C18 N2 C14 C19 -76.4(2) . . . . ?
C18 N2 C14 C20 163.13(18) . . . . ?
C19 C14 C15 C16 71.3(2) . . . . ?
C20 C14 C15 C16 -170.68(19) . . . . ?
C23 O3 C16 C15 157.65(18) . . . . ?
C23 O3 C16 C17 -85.2(2) . . . . ?

loop_
_exptl_oxdiff_crystal_face_indexfrac_h
_exptl_oxdiff_crystal_face_indexfrac_k
_exptl_oxdiff_crystal_face_indexfrac_l
_exptl_oxdiff_crystal_face_x
_exptl_oxdiff_crystal_face_y
_exptl_oxdiff_crystal_face_z
0.0014 -1.0068 -0.9992 0.0306 0.1582 0.0068
0.0024 -1.9947 1.0059 0.0142 -0.0471 -0.2032
0.9973 2.0086 -0.0014 0.0752 -0.1153 0.1317
-0.9973 -2.0086 0.0014 -0.0752 0.1153 -0.1317
-0.9999 -0.0070 -0.0025 -0.1050 0.0411 -0.0008
0.9999 0.0070 0.0025 0.1050 -0.0411 0.0008
